data_7112539
loop_
_publ_author_name
'Du, Shangchao'
'Hu, Chunhua'
'Xiao, Ji-Chang'
'Tan, Huaqiao'
'Liao, Wuping'

_publ_section_title
;
 A giant coordination cage based on sulfonylcalix[4]arenes.
;
_journal_issue 73
_journal_name_full 'Chemical communications (Cambridge, England)'
_journal_page_first 9177
_journal_page_last 9179
_journal_paper_doi 10.1039/c2cc34265k
_journal_volume 48
_journal_year 2012
_chemical_formula_moiety 'C456 H390 Co24 O126 S24'
_chemical_formula_sum 'C456 H390 Co24 O126 S24'
_chemical_formula_weight 10069.44
_chemical_name_common (Co24(OH)6(C40H44S4O12)6(C27H15O6)8)
_chemical_name_systematic
;
?
;
_space_group_IT_number 87
_symmetry_cell_setting tetragonal
_symmetry_space_group_name_Hall '-I 4'
_symmetry_space_group_name_H-M 'I 4/m'
_atom_sites_solution_hydrogens geom
_atom_sites_solution_primary direct
_atom_sites_solution_secondary difmap
_audit_creation_method SHELXL-97
_cell_angle_alpha 90.00
_cell_angle_beta 90.00
_cell_angle_gamma 90.00
_cell_formula_units_Z 2
_cell_length_a 34.1605(10)
_cell_length_b 34.1605(10)
_cell_length_c 54.943(2)
_cell_measurement_reflns_used 7849
_cell_measurement_temperature 293(2)
_cell_measurement_theta_max 17.07
_cell_measurement_theta_min 2.18
_cell_volume 64115(4)
_computing_cell_refinement 'Bruker SAINT'
_computing_data_collection 'Bruker SMART'
_computing_data_reduction 'Bruker SAINT'
_computing_molecular_graphics 'Bruker SHELXTL'
_computing_publication_material 'Bruker SHELXTL'
_computing_structure_refinement 'SHELXL-97 (Sheldrick, 2008)'
_computing_structure_solution 'SHELXS-97 (Sheldrick, 2008)'
_diffrn_ambient_temperature 293(2)
_diffrn_measured_fraction_theta_full 1.000
_diffrn_measured_fraction_theta_max 1.000
_diffrn_measurement_device_type 'Bruker APEX CCD'
_diffrn_measurement_method '\w scans'
_diffrn_radiation_monochromator graphite
_diffrn_radiation_source 'fine-focus sealed tube'
_diffrn_radiation_type MoK\a
_diffrn_radiation_wavelength 0.71073
_diffrn_reflns_av_R_equivalents 0.1454
_diffrn_reflns_av_sigmaI/netI 0.0636
_diffrn_reflns_limit_h_max 31
_diffrn_reflns_limit_h_min -31
_diffrn_reflns_limit_k_max 31
_diffrn_reflns_limit_k_min -31
_diffrn_reflns_limit_l_max 50
_diffrn_reflns_limit_l_min -50
_diffrn_reflns_number 233931
_diffrn_reflns_theta_full 18.88
_diffrn_reflns_theta_max 18.88
_diffrn_reflns_theta_min 0.70
_exptl_absorpt_coefficient_mu 0.370
_exptl_absorpt_correction_T_max 0.9132
_exptl_absorpt_correction_T_min 0.8661
_exptl_absorpt_correction_type multi-scan
_exptl_absorpt_process_details SADABS
_exptl_crystal_colour VIOLET
_exptl_crystal_density_diffrn 0.522
_exptl_crystal_density_method 'not measured'
_exptl_crystal_description BLOCK
_exptl_crystal_F_000 10332
_exptl_crystal_size_max 0.40
_exptl_crystal_size_mid 0.28
_exptl_crystal_size_min 0.25
_platon_squeeze_details
;
;
_refine_diff_density_max 0.533
_refine_diff_density_min -0.271
_refine_diff_density_rms 0.040
_refine_ls_extinction_method none
_refine_ls_goodness_of_fit_ref 1.016
_refine_ls_hydrogen_treatment constr
_refine_ls_matrix_type full
_refine_ls_number_parameters 668
_refine_ls_number_reflns 12876
_refine_ls_number_restraints 4
_refine_ls_restrained_S_all 1.019
_refine_ls_R_factor_all 0.1157
_refine_ls_R_factor_gt 0.0605
_refine_ls_shift/su_max 0.001
_refine_ls_shift/su_mean 0.000
_refine_ls_structure_factor_coef Fsqd
_refine_ls_weighting_details 'calc w=1/[\s^2^(Fo^2^)+(0.0998P)^2^+0.0000P] where P=(Fo^2^+2Fc^2^)/3'
_refine_ls_weighting_scheme calc
_refine_ls_wR_factor_gt 0.1576
_refine_ls_wR_factor_ref 0.1770
_reflns_number_gt 8145
_reflns_number_total 12876
_reflns_threshold_expression >2sigma(I)
_cod_data_source_file c2cc34265k.txt
_cod_data_source_block 2-Co-BTB
_cod_depositor_comments
;
The following automatic conversions were performed:

'_symmetry_cell_setting' value 'Tetragonal' changed to 'tetragonal'
according to
/usr/data/users/saulius/automatic-downloads/retrospective/RSC/lib/dictionaries/cif_core.dic
dictionary named 'cif_core.dic' version 2.4.2 from 2011-04-26.

Automatic conversion script
Id: cif_fix_values 2281 2013-09-26 08:29:07Z andrius 
;
_cod_original_cell_volume 64116(4)
_cod_original_sg_symbol_H-M 'I 4/m '
_cod_database_code 7112539

loop_
_symmetry_equiv_pos_as_xyz
'x, y, z'
'-x, -y, z'
'-y, x, z'
'y, -x, z'
'x+1/2, y+1/2, z+1/2'
'-x+1/2, -y+1/2, z+1/2'
'-y+1/2, x+1/2, z+1/2'
'y+1/2, -x+1/2, z+1/2'
'-x, -y, -z'
'x, y, -z'
'y, -x, -z'
'-y, x, -z'
'-x+1/2, -y+1/2, -z+1/2'
'x+1/2, y+1/2, -z+1/2'
'y+1/2, -x+1/2, -z+1/2'
'-y+1/2, x+1/2, -z+1/2'

loop_
_atom_site_label
_atom_site_type_symbol
_atom_site_fract_x
_atom_site_fract_y
_atom_site_fract_z
_atom_site_U_iso_or_equiv
_atom_site_adp_type
_atom_site_occupancy
_atom_site_symmetry_multiplicity
_atom_site_calc_flag
_atom_site_refinement_flags
Co1 Co 0.15825(4) 0.32788(3) 0.0000 0.0668(4) Uani 1 2 d S
Co2 Co 0.23012(3) 0.22563(3) 0.0000 0.0636(4) Uani 1 2 d S
Co3 Co 0.53691(3) 0.44978(3) 0.234826(14) 0.0739(3) Uani 1 1 d .
Co4 Co 0.19395(2) 0.27708(2) 0.038726(16) 0.0665(3) Uani 1 1 d .
S1 S 0.19965(8) 0.13965(8) 0.0000 0.0630(7) Uani 1 2 d S
S2 S 0.06770(9) 0.33030(8) 0.0000 0.0740(8) Uani 1 2 d S
S3 S 0.13404(6) 0.23556(5) 0.07233(3) 0.0720(6) Uani 1 1 d .
S4 S 0.56943(6) 0.40713(7) 0.28042(4) 0.0918(7) Uani 1 1 d .
O1 O 0.13752(14) 0.28921(12) 0.02633(8) 0.0726(13) Uani 1 1 d .
O2 O 0.18641(11) 0.21897(12) 0.02693(7) 0.0619(12) Uani 1 1 d .
O3 O 0.55933(13) 0.49066(12) 0.25921(8) 0.0805(14) Uani 1 1 d .
O4 O 0.10262(18) 0.35468(15) 0.0000 0.0697(17) Uani 1 2 d S
O5 O 0.03163(19) 0.35085(18) 0.0000 0.0858(19) Uani 1 2 d S
O6 O 0.16914(12) 0.25923(12) 0.07240(7) 0.0745(12) Uani 1 1 d .
O7 O 0.11996(13) 0.22536(12) 0.09574(8) 0.0885(14) Uani 1 1 d .
O8 O 0.23411(16) 0.16402(16) 0.0000 0.0647(16) Uani 1 2 d S
O9 O 0.20588(16) 0.09847(18) 0.0000 0.0725(17) Uani 1 2 d S
O10 O 0.63179(14) 0.17524(15) 0.02402(10) 0.0958(18) Uani 1 1 d .
O11 O 0.66911(16) 0.20142(14) 0.05330(9) 0.0945(17) Uani 1 1 d .
O12 O 0.24866(15) 0.26649(14) 0.05265(9) 0.0876(15) Uani 1 1 d .
O13 O 0.27480(13) 0.22907(15) 0.02438(9) 0.0854(16) Uani 1 1 d .
O14 O 0.51829(17) 0.40682(14) 0.21133(8) 0.0949(16) Uani 1 1 d .
O15 O 0.57020(13) 0.40790(13) 0.25401(8) 0.0907(14) Uani 1 1 d .
O16 O 0.59217(14) 0.37663(15) 0.29117(9) 0.1117(17) Uani 1 1 d .
O17 O 0.45363(17) 0.41781(15) 0.21148(9) 0.0984(19) Uani 1 1 d .
O18 O 0.5000 0.5000 0.22322(13) 0.071(2) Uani 1 4 d S
H18D H 0.5000 0.5000 0.2059 0.106 Uiso 1 4 d SR
O19 O 0.20832(15) 0.28704(15) 0.0000 0.0669(17) Uani 1 2 d S
H19A H 0.2313 0.3032 0.0000 0.080 Uiso 1 2 d SR
C1 C 0.1023(3) 0.28303(19) 0.03599(13) 0.0637(19) Uani 1 1 d .
C2 C 0.0957(2) 0.25937(19) 0.05702(14) 0.0690(19) Uani 1 1 d .
C3 C 0.0587(3) 0.2535(2) 0.06615(16) 0.112(3) Uani 1 1 d .
H3 H 0.0560 0.2380 0.0799 0.135 Uiso 1 1 calc R
C4 C 0.0268(2) 0.2688(3) 0.05644(18) 0.123(3) Uani 1 1 d .
C5 C -0.0160(4) 0.2610(4) 0.0683(3) 0.201(5) Uiso 1 1 d .
C6 C -0.0401(4) 0.2462(4) 0.0481(3) 0.298(8) Uiso 1 1 d .
H6A H -0.0246 0.2452 0.0336 0.446 Uiso 1 1 calc R
H6B H -0.0620 0.2633 0.0456 0.446 Uiso 1 1 calc R
H6C H -0.0494 0.2204 0.0520 0.446 Uiso 1 1 calc R
C7 C -0.0323(4) 0.2998(4) 0.0740(3) 0.280(7) Uiso 1 1 d .
H7A H -0.0248 0.3181 0.0616 0.420 Uiso 1 1 calc R
H7B H -0.0225 0.3086 0.0894 0.420 Uiso 1 1 calc R
H7C H -0.0604 0.2982 0.0747 0.420 Uiso 1 1 calc R
C8 C -0.0126(4) 0.2381(4) 0.0908(2) 0.254(6) Uiso 1 1 d .
H8A H 0.0042 0.2516 0.1020 0.381 Uiso 1 1 calc R
H8B H -0.0018 0.2129 0.0872 0.381 Uiso 1 1 calc R
H8C H -0.0380 0.2350 0.0980 0.381 Uiso 1 1 calc R
C9 C 0.16740(19) 0.1878(2) 0.03568(13) 0.0600(19) Uani 1 1 d .
C10 C 0.16985(19) 0.1499(3) 0.02542(11) 0.0667(19) Uani 1 1 d .
C11 C 0.1492(2) 0.1187(2) 0.03434(15) 0.094(3) Uani 1 1 d .
H11 H 0.1510 0.0944 0.0268 0.113 Uiso 1 1 calc R
C12 C 0.1262(3) 0.1233(3) 0.05408(18) 0.107(3) Uani 1 1 d .
C13 C 0.1230(2) 0.1603(3) 0.06417(13) 0.089(2) Uani 1 1 d .
H13 H 0.1061 0.1634 0.0773 0.106 Uiso 1 1 calc R
C14 C 0.1425(2) 0.1917(2) 0.05623(13) 0.0640(19) Uani 1 1 d .
C15 C 0.1021(4) 0.0877(4) 0.0643(2) 0.193(5) Uiso 1 1 d D
C16 C 0.1155(4) 0.0509(4) 0.0584(2) 0.257(6) Uiso 1 1 d D
H16A H 0.1123 0.0465 0.0413 0.386 Uiso 1 1 calc R
H16B H 0.1009 0.0316 0.0673 0.386 Uiso 1 1 calc R
H16C H 0.1427 0.0489 0.0626 0.386 Uiso 1 1 calc R
C17 C 0.1188(5) 0.0811(5) 0.0904(3) 0.341(9) Uiso 1 1 d D
H17A H 0.1385 0.0611 0.0899 0.512 Uiso 1 1 calc R
H17B H 0.0981 0.0733 0.1011 0.512 Uiso 1 1 calc R
H17C H 0.1302 0.1051 0.0962 0.512 Uiso 1 1 calc R
C18 C 0.0626(4) 0.0969(4) 0.0717(3) 0.286(7) Uiso 1 1 d .
H18A H 0.0446 0.0898 0.0590 0.429 Uiso 1 1 calc R
H18B H 0.0605 0.1245 0.0748 0.429 Uiso 1 1 calc R
H18C H 0.0563 0.0827 0.0863 0.429 Uiso 1 1 calc R
C19 C 0.0673(3) 0.29991(18) 0.02603(12) 0.071(2) Uani 1 1 d .
C20 C 0.0310(2) 0.2930(2) 0.03640(15) 0.099(3) Uani 1 1 d .
H20 H 0.0090 0.3049 0.0298 0.119 Uiso 1 1 calc R
C21 C 0.5797(2) 0.4874(3) 0.27943(14) 0.078(2) Uani 1 1 d .
C22 C 0.5874(2) 0.4519(2) 0.29124(16) 0.078(2) Uani 1 1 d .
C23 C 0.6092(3) 0.4507(3) 0.31154(18) 0.122(3) Uani 1 1 d .
H23 H 0.6133 0.4262 0.3184 0.146 Uiso 1 1 calc R
C24 C 0.6254(3) 0.4805(4) 0.32262(15) 0.132(4) Uani 1 1 d .
C25 C 0.6203(3) 0.5176(3) 0.31211(16) 0.114(3) Uani 1 1 d .
H25 H 0.6319 0.5397 0.3188 0.137 Uiso 1 1 calc R
C26 C 0.6555(4) 0.4823(4) 0.3470(2) 0.194(5) Uiso 1 1 d D
C27 C 0.6945(5) 0.4894(5) 0.3402(3) 0.337(9) Uiso 1 1 d D
H27A H 0.6954 0.5107 0.3288 0.506 Uiso 1 1 calc R
H27B H 0.7052 0.4663 0.3328 0.506 Uiso 1 1 calc R
H27C H 0.7096 0.4960 0.3544 0.506 Uiso 1 1 calc R
C28 C 0.6292(4) 0.4923(4) 0.3655(3) 0.299(8) Uiso 1 1 d D
H28A H 0.6035 0.4829 0.3614 0.448 Uiso 1 1 calc R
H28B H 0.6285 0.5202 0.3673 0.448 Uiso 1 1 calc R
H28C H 0.6374 0.4805 0.3805 0.448 Uiso 1 1 calc R
C29 C 0.6582(4) 0.4395(4) 0.3538(2) 0.243(6) Uiso 1 1 d .
H29A H 0.6669 0.4247 0.3400 0.364 Uiso 1 1 calc R
H29B H 0.6329 0.4303 0.3588 0.364 Uiso 1 1 calc R
H29C H 0.6765 0.4364 0.3669 0.364 Uiso 1 1 calc R
C30 C 0.5971(2) 0.5201(3) 0.29107(14) 0.088(2) Uani 1 1 d .
C31 C 0.6373(2) 0.1943(2) 0.04336(17) 0.077(2) Uani 1 1 d .
C32 C 0.6017(2) 0.2109(2) 0.05613(15) 0.088(2) Uani 1 1 d .
C33 C 0.6012(3) 0.2311(4) 0.0761(2) 0.225(7) Uani 1 1 d .
H33 H 0.6249 0.2365 0.0837 0.270 Uiso 1 1 calc R
C34 C 0.5646(4) 0.2076(3) 0.0478(2) 0.194(5) Uiso 1 1 d .
H34 H 0.5613 0.1961 0.0326 0.232 Uiso 1 1 calc R
C35 C 0.2772(2) 0.2489(2) 0.04268(16) 0.072(2) Uani 1 1 d .
C36 C 0.3147(3) 0.2538(2) 0.05569(15) 0.079(2) Uani 1 1 d .
C37 C 0.3470(3) 0.2361(4) 0.04788(17) 0.198(6) Uani 1 1 d .
H37 H 0.3458 0.2199 0.0343 0.238 Uiso 1 1 calc R
C38 C 0.3819(3) 0.2414(4) 0.0595(2) 0.184(5) Uani 1 1 d .
H38 H 0.4032 0.2275 0.0535 0.220 Uiso 1 1 calc R
C39 C 0.3884(2) 0.2639(3) 0.07820(15) 0.095(3) Uani 1 1 d .
C40 C 0.3562(4) 0.2811(4) 0.0843(2) 0.243(8) Uani 1 1 d .
H40 H 0.3574 0.2984 0.0973 0.292 Uiso 1 1 calc R
C41 C 0.3201(3) 0.2763(4) 0.0734(2) 0.244(8) Uani 1 1 d .
H41 H 0.2988 0.2903 0.0794 0.292 Uiso 1 1 calc R
C42 C 0.4271(2) 0.2689(3) 0.08917(16) 0.097(3) Uani 1 1 d .
C43 C 0.4607(3) 0.2520(2) 0.08018(14) 0.109(3) Uani 1 1 d .
H43 H 0.4580 0.2349 0.0671 0.131 Uiso 1 1 calc R
C44 C 0.4982(2) 0.2581(2) 0.08883(15) 0.098(3) Uani 1 1 d .
C45 C 0.5005(3) 0.2816(3) 0.10989(17) 0.113(3) Uani 1 1 d .
H45 H 0.5250 0.2864 0.1166 0.135 Uiso 1 1 calc R
C46 C 0.4681(3) 0.2978(2) 0.12096(15) 0.095(3) Uani 1 1 d .
C47 C 0.4322(3) 0.2918(2) 0.11032(17) 0.106(3) Uani 1 1 d .
H47 H 0.4103 0.3034 0.1173 0.128 Uiso 1 1 calc R
C48 C 0.5330(3) 0.2414(3) 0.07822(15) 0.108(3) Uani 1 1 d .
C49 C 0.5313(3) 0.2197(4) 0.0596(2) 0.269(9) Uani 1 1 d .
H49 H 0.5070 0.2119 0.0537 0.323 Uiso 1 1 calc R
C50 C 0.5673(3) 0.2450(3) 0.08650(19) 0.209(6) Uani 1 1 d .
H50 H 0.5700 0.2585 0.1011 0.251 Uiso 1 1 calc R
C51 C 0.4712(3) 0.3235(3) 0.14190(16) 0.104(3) Uani 1 1 d .
C52 C 0.5048(3) 0.3304(4) 0.1531(2) 0.236(7) Uani 1 1 d .
H52 H 0.5264 0.3166 0.1475 0.283 Uiso 1 1 calc R
C53 C 0.5111(3) 0.3556(4) 0.1723(2) 0.233(7) Uani 1 1 d .
H53 H 0.5364 0.3599 0.1779 0.280 Uiso 1 1 calc R
C54 C 0.4807(3) 0.3742(2) 0.18271(14) 0.083(2) Uani 1 1 d .
C55 C 0.4471(3) 0.3688(4) 0.1708(2) 0.201(6) Uani 1 1 d .
H55 H 0.4256 0.3845 0.1745 0.241 Uiso 1 1 calc R
C56 C 0.4435(3) 0.3393(4) 0.1524(2) 0.216(7) Uani 1 1 d .
H56 H 0.4184 0.3314 0.1481 0.259 Uiso 1 1 calc R
C57 C 0.4833(3) 0.4017(2) 0.20347(14) 0.079(2) Uani 1 1 d .

loop_
_atom_site_aniso_label
_atom_site_aniso_U_11
_atom_site_aniso_U_22
_atom_site_aniso_U_33
_atom_site_aniso_U_23
_atom_site_aniso_U_13
_atom_site_aniso_U_12
Co1 0.0677(9) 0.0652(9) 0.0674(9) 0.000 0.000 -0.0164(7)
Co2 0.0587(9) 0.0677(9) 0.0644(9) 0.000 0.000 -0.0115(7)
Co3 0.0885(7) 0.0921(8) 0.0411(6) 0.0015(5) 0.0007(5) -0.0063(6)
Co4 0.0602(7) 0.0636(7) 0.0756(7) -0.0043(5) -0.0041(5) -0.0076(5)
S1 0.069(2) 0.058(2) 0.0624(18) 0.000 0.000 -0.0018(16)
S2 0.075(2) 0.068(2) 0.079(2) 0.000 0.000 0.0121(19)
S3 0.0832(16) 0.0734(14) 0.0593(13) 0.0003(11) 0.0038(12) 0.0027(12)
S4 0.1059(19) 0.1001(18) 0.0694(16) 0.0108(13) -0.0095(14) 0.0097(14)
O1 0.065(3) 0.077(3) 0.076(3) 0.008(2) 0.003(3) -0.008(3)
O2 0.058(3) 0.063(3) 0.064(3) -0.007(2) 0.010(2) 0.002(2)
O3 0.112(4) 0.099(4) 0.030(3) 0.000(3) -0.012(3) -0.003(3)
O4 0.093(5) 0.053(4) 0.063(4) 0.000 0.000 -0.022(4)
O5 0.078(5) 0.086(5) 0.094(5) 0.000 0.000 0.021(4)
O6 0.071(3) 0.075(3) 0.078(3) -0.011(2) -0.010(3) 0.000(3)
O7 0.110(4) 0.099(4) 0.056(3) 0.006(3) 0.018(3) 0.005(3)
O8 0.047(4) 0.072(4) 0.075(4) 0.000 0.000 0.002(4)
O9 0.073(4) 0.062(5) 0.083(5) 0.000 0.000 0.000(4)
O10 0.086(4) 0.126(5) 0.076(4) -0.031(3) 0.008(3) 0.021(3)
O11 0.067(4) 0.111(4) 0.105(4) -0.014(3) 0.011(3) -0.001(3)
O12 0.068(4) 0.096(4) 0.099(4) -0.014(3) -0.019(3) -0.007(3)
O13 0.072(4) 0.113(4) 0.071(4) -0.016(3) -0.016(3) -0.005(3)
O14 0.097(4) 0.118(4) 0.070(3) -0.027(3) 0.002(3) -0.011(3)
O15 0.111(4) 0.104(4) 0.058(3) 0.005(3) -0.005(3) 0.020(3)
O16 0.115(4) 0.121(4) 0.099(4) 0.009(3) -0.020(3) 0.033(4)
O17 0.114(5) 0.107(4) 0.075(4) -0.030(3) 0.000(3) 0.016(4)
O18 0.074(4) 0.074(4) 0.063(5) 0.000 0.000 0.000
O19 0.064(4) 0.058(4) 0.078(4) 0.000 0.000 -0.014(3)
C1 0.086(7) 0.046(5) 0.059(6) -0.011(4) -0.002(5) 0.002(5)
C2 0.069(6) 0.059(5) 0.080(6) -0.001(5) -0.010(5) -0.002(4)
C3 0.055(6) 0.128(8) 0.154(8) 0.028(6) 0.024(7) 0.009(6)
C4 0.037(6) 0.187(9) 0.143(8) 0.074(7) 0.032(6) 0.008(6)
C9 0.039(5) 0.084(7) 0.057(5) 0.017(5) -0.004(4) -0.007(4)
C10 0.076(5) 0.055(5) 0.069(5) -0.006(5) 0.019(4) -0.001(5)
C11 0.098(6) 0.101(7) 0.084(6) 0.015(5) 0.037(5) -0.034(5)
C12 0.128(7) 0.062(7) 0.131(8) 0.036(6) 0.044(6) -0.052(5)
C13 0.102(6) 0.050(6) 0.115(6) 0.006(6) 0.033(5) -0.019(5)
C14 0.063(5) 0.052(6) 0.076(6) 0.011(4) 0.001(4) -0.001(4)
C19 0.064(6) 0.064(5) 0.085(5) -0.002(4) 0.002(5) 0.007(5)
C20 0.057(6) 0.145(8) 0.094(7) 0.031(6) 0.021(5) 0.004(5)
C21 0.109(7) 0.083(7) 0.041(5) -0.007(6) 0.012(5) -0.013(6)
C22 0.097(6) 0.090(7) 0.048(5) 0.009(5) -0.017(5) -0.007(5)
C23 0.174(9) 0.128(9) 0.063(7) 0.011(6) -0.035(7) -0.016(7)
C24 0.167(9) 0.167(11) 0.062(6) 0.027(8) -0.084(6) 0.007(8)
C25 0.154(8) 0.123(9) 0.066(6) -0.008(6) -0.036(6) 0.002(6)
C30 0.112(6) 0.107(8) 0.044(5) 0.008(5) -0.021(5) 0.012(5)
C31 0.061(6) 0.079(6) 0.090(7) 0.019(5) 0.035(6) 0.014(6)
C32 0.059(6) 0.104(6) 0.103(6) -0.035(5) -0.010(5) 0.017(5)
C33 0.074(8) 0.354(16) 0.245(12) -0.249(13) -0.034(8) 0.035(8)
C35 0.055(7) 0.084(6) 0.077(6) -0.005(5) 0.001(6) 0.008(5)
C36 0.062(7) 0.102(7) 0.073(6) -0.022(5) -0.006(6) -0.009(5)
C37 0.067(7) 0.363(16) 0.165(10) -0.190(10) -0.027(7) 0.037(9)
C38 0.046(7) 0.332(15) 0.174(10) -0.138(11) -0.024(7) 0.025(7)
C39 0.048(7) 0.162(8) 0.076(6) -0.070(5) -0.013(5) 0.016(6)
C40 0.089(9) 0.411(19) 0.230(13) -0.239(13) -0.038(9) 0.053(11)
C41 0.053(7) 0.385(18) 0.293(14) -0.247(15) -0.104(8) 0.077(8)
C42 0.043(7) 0.144(8) 0.103(7) -0.043(6) -0.001(6) 0.008(6)
C43 0.042(6) 0.157(8) 0.128(7) -0.074(6) -0.007(6) 0.020(6)
C44 0.042(7) 0.151(8) 0.101(7) -0.061(6) -0.014(5) 0.024(5)
C45 0.075(7) 0.162(8) 0.101(7) -0.063(6) -0.027(6) 0.009(6)
C46 0.044(6) 0.151(8) 0.090(6) -0.067(6) -0.008(6) 0.018(6)
C47 0.069(7) 0.138(7) 0.112(7) -0.074(6) 0.003(6) -0.002(5)
C48 0.045(7) 0.198(10) 0.081(6) -0.062(6) -0.012(6) 0.018(6)
C49 0.053(7) 0.53(2) 0.230(13) -0.260(16) 0.001(8) 0.037(9)
C50 0.050(7) 0.360(16) 0.217(11) -0.210(11) -0.009(8) 0.069(8)
C51 0.046(6) 0.164(8) 0.102(7) -0.073(7) -0.020(6) 0.015(6)
C52 0.086(9) 0.394(18) 0.229(12) -0.246(13) -0.034(8) 0.061(9)
C53 0.071(8) 0.418(19) 0.210(12) -0.238(13) -0.025(7) 0.025(9)
C54 0.074(7) 0.118(7) 0.056(5) -0.013(5) -0.010(6) 0.005(6)
C55 0.087(8) 0.308(15) 0.207(12) -0.164(11) -0.034(8) 0.051(8)
C56 0.096(9) 0.361(17) 0.189(11) -0.223(12) -0.064(8) 0.073(9)
C57 0.102(9) 0.095(7) 0.040(6) 0.005(5) -0.009(6) -0.018(6)

loop_
_atom_type_symbol
_atom_type_description
_atom_type_scat_dispersion_real
_atom_type_scat_dispersion_imag
_atom_type_scat_source
C C 0.0033 0.0016 'International Tables Vol C Tables 4.2.6.8 and 6.1.1.4'
H H 0.0000 0.0000 'International Tables Vol C Tables 4.2.6.8 and 6.1.1.4'
O O 0.0106 0.0060 'International Tables Vol C Tables 4.2.6.8 and 6.1.1.4'
S S 0.1246 0.1234 'International Tables Vol C Tables 4.2.6.8 and 6.1.1.4'
Co Co 0.3494 0.9721 'International Tables Vol C Tables 4.2.6.8 and 6.1.1.4'

loop_
_geom_angle_atom_site_label_1
_geom_angle_atom_site_label_2
_geom_angle_atom_site_label_3
_geom_angle
_geom_angle_site_symmetry_1
_geom_angle_site_symmetry_3
O10 Co1 O10 82.9(3) 4_565 11_565
O10 Co1 O1 175.3(2) 4_565 10
O10 Co1 O1 94.44(18) 11_565 10
O10 Co1 O1 94.44(18) 4_565 .
O10 Co1 O1 175.3(2) 11_565 .
O1 Co1 O1 88.0(2) 10 .
O10 Co1 O4 87.85(19) 4_565 .
O10 Co1 O4 87.85(19) 11_565 .
O1 Co1 O4 88.22(17) 10 .
O1 Co1 O4 88.22(17) . .
O10 Co1 O19 102.19(18) 4_565 .
O10 Co1 O19 102.19(18) 11_565 .
O1 Co1 O19 82.10(16) 10 .
O1 Co1 O19 82.10(16) . .
O4 Co1 O19 166.5(2) . .
O13 Co2 O13 82.4(3) 10 .
O13 Co2 O8 90.52(18) 10 .
O13 Co2 O8 90.52(18) . .
O13 Co2 O2 94.32(17) 10 10
O13 Co2 O2 175.51(19) . 10
O8 Co2 O2 86.47(16) . 10
O13 Co2 O2 175.50(19) 10 .
O13 Co2 O2 94.32(17) . .
O8 Co2 O2 86.47(16) . .
O2 Co2 O2 88.8(2) 10 .
O13 Co2 O19 101.34(18) 10 .
O13 Co2 O19 101.34(18) . .
O8 Co2 O19 164.2(2) . .
O2 Co2 O19 82.25(15) 10 .
O2 Co2 O19 82.25(15) . .
O17 Co3 O14 83.35(19) 3_655 .
O17 Co3 O3 94.79(19) 3_655 .
O14 Co3 O3 175.7(2) . .
O17 Co3 O3 175.2(2) 3_655 4_565
O14 Co3 O3 93.56(18) . 4_565
O3 Co3 O3 88.0(2) . 4_565
O17 Co3 O15 87.0(2) 3_655 .
O14 Co3 O15 89.79(19) . .
O3 Co3 O15 86.27(17) . .
O3 Co3 O15 89.22(17) 4_565 .
O17 Co3 O18 101.7(2) 3_655 .
O14 Co3 O18 101.3(2) . .
O3 Co3 O18 82.85(19) . .
O3 Co3 O18 82.54(18) 4_565 .
O15 Co3 O18 166.5(2) . .
O11 Co4 O12 84.1(2) 4_565 .
O11 Co4 O1 93.75(18) 4_565 .
O12 Co4 O1 177.0(2) . .
O11 Co4 O2 174.6(2) 4_565 .
O12 Co4 O2 93.44(17) . .
O1 Co4 O2 88.49(15) . .
O11 Co4 O6 88.07(19) 4_565 .
O12 Co4 O6 89.32(18) . .
O1 Co4 O6 88.43(17) . .
O2 Co4 O6 87.05(16) . .
O11 Co4 O19 102.3(2) 4_565 .
O12 Co4 O19 100.6(2) . .
O1 Co4 O19 81.97(18) . .
O2 Co4 O19 82.86(17) . .
O6 Co4 O19 166.22(17) . .
O9 S1 O8 116.6(4) . .
O9 S1 C10 106.4(3) . 10
O8 S1 C10 110.9(3) . 10
O9 S1 C10 106.4(3) . .
O8 S1 C10 110.9(3) . .
C10 S1 C10 104.7(4) 10 .
O5 S2 O4 115.4(4) . .
O5 S2 C19 106.5(3) . .
O4 S2 C19 110.0(3) . .
O5 S2 C19 106.5(3) . 10
O4 S2 C19 110.0(3) . 10
C19 S2 C19 108.0(4) . 10
O7 S3 O6 114.6(3) . .
O7 S3 C2 107.2(4) . .
O6 S3 C2 111.1(3) . .
O7 S3 C14 107.6(3) . .
O6 S3 C14 109.9(3) . .
C2 S3 C14 106.0(3) . .
O16 S4 O15 114.7(3) . .
O16 S4 C22 107.9(4) . .
O15 S4 C22 108.5(4) . .
O16 S4 C30 108.5(4) . 4_565
O15 S4 C30 110.2(4) . 4_565
C22 S4 C30 106.8(3) . 4_565
C1 O1 Co1 133.2(4) . .
C1 O1 Co4 132.3(4) . .
Co1 O1 Co4 92.21(19) . .
C9 O2 Co4 134.4(4) . .
C9 O2 Co2 132.9(4) . .
Co4 O2 Co2 91.58(19) . .
C21 O3 Co3 133.0(5) . .
C21 O3 Co3 133.0(5) . 3_655
Co3 O3 Co3 92.28(18) . 3_655
S2 O4 Co1 119.4(3) . .
S3 O6 Co4 119.3(2) . .
S1 O8 Co2 121.5(3) . .
C31 O10 Co1 127.3(5) . 3_655
C31 O11 Co4 126.7(5) . 3_655
C35 O12 Co4 128.5(5) . .
C35 O13 Co2 129.0(5) . .
C57 O14 Co3 126.6(5) . .
S4 O15 Co3 120.1(3) . .
C57 O17 Co3 128.5(6) . 4_565
Co3 O18 Co3 85.28(10) 2_665 3_655
Co3 O18 Co3 146.7(4) 2_665 .
Co3 O18 Co3 85.28(10) 3_655 .
Co3 O18 Co3 85.28(10) 2_665 4_565
Co3 O18 Co3 146.7(4) 3_655 4_565
Co3 O18 Co3 85.28(10) . 4_565
Co3 O18 H18D 106.7 2_665 .
Co3 O18 H18D 106.7 3_655 .
Co3 O18 H18D 106.7 . .
Co3 O18 H18D 106.7 4_565 .
Co1 O19 Co4 85.71(14) . .
Co1 O19 Co4 85.71(14) . 10
Co4 O19 Co4 148.7(3) . 10
Co1 O19 Co2 148.7(3) . .
Co4 O19 Co2 85.95(13) . .
Co4 O19 Co2 85.94(13) 10 .
Co1 O19 H19A 105.6 . .
Co4 O19 H19A 105.7 . .
Co4 O19 H19A 105.7 10 .
Co2 O19 H19A 105.7 . .
O1 C1 C2 123.7(7) . .
O1 C1 C19 122.5(7) . .
C2 C1 C19 113.9(7) . .
C3 C2 C1 121.5(7) . .
C3 C2 S3 116.3(7) . .
C1 C2 S3 122.2(7) . .
C4 C3 C2 123.6(8) . .
C4 C3 H3 118.2 . .
C2 C3 H3 118.2 . .
C3 C4 C20 118.1(7) . .
C3 C4 C5 121.0(10) . .
C20 C4 C5 120.8(9) . .
C8 C5 C6 119.8(13) . .
C8 C5 C7 109.5(13) . .
C6 C5 C7 104.9(13) . .
C8 C5 C4 110.8(11) . .
C6 C5 C4 104.8(11) . .
C7 C5 C4 106.1(11) . .
C5 C6 H6A 109.5 . .
C5 C6 H6B 109.5 . .
H6A C6 H6B 109.5 . .
C5 C6 H6C 109.5 . .
H6A C6 H6C 109.5 . .
H6B C6 H6C 109.5 . .
C5 C7 H7A 109.5 . .
C5 C7 H7B 109.5 . .
H7A C7 H7B 109.5 . .
C5 C7 H7C 109.5 . .
H7A C7 H7C 109.5 . .
H7B C7 H7C 109.5 . .
C5 C8 H8A 109.5 . .
C5 C8 H8B 109.5 . .
H8A C8 H8B 109.5 . .
C5 C8 H8C 109.5 . .
H8A C8 H8C 109.5 . .
H8B C8 H8C 109.5 . .
O2 C9 C10 123.8(7) . .
O2 C9 C14 120.2(7) . .
C10 C9 C14 116.0(6) . .
C11 C10 C9 122.7(6) . .
C11 C10 S1 115.2(7) . .
C9 C10 S1 122.1(6) . .
C12 C11 C10 119.7(7) . .
C12 C11 H11 120.1 . .
C10 C11 H11 120.1 . .
C11 C12 C13 118.4(6) . .
C11 C12 C15 120.1(10) . .
C13 C12 C15 121.4(10) . .
C14 C13 C12 124.2(7) . .
C14 C13 H13 117.9 . .
C12 C13 H13 117.9 . .
C13 C14 C9 118.9(6) . .
C13 C14 S3 115.9(7) . .
C9 C14 S3 125.2(7) . .
C16 C15 C18 125.3(14) . .
C16 C15 C17 87.8(11) . .
C18 C15 C17 96.5(11) . .
C16 C15 C12 116.6(12) . .
C18 C15 C12 114.9(12) . .
C17 C15 C12 104.2(11) . .
C15 C16 H16A 109.5 . .
C15 C16 H16B 109.5 . .
H16A C16 H16B 109.5 . .
C15 C16 H16C 109.5 . .
H16A C16 H16C 109.5 . .
H16B C16 H16C 109.5 . .
C15 C17 H17A 109.5 . .
C15 C17 H17B 109.5 . .
H17A C17 H17B 109.5 . .
C15 C17 H17C 109.5 . .
H17A C17 H17C 109.5 . .
H17B C17 H17C 109.5 . .
C15 C18 H18A 109.5 . .
C15 C18 H18B 109.5 . .
H18A C18 H18B 109.5 . .
C15 C18 H18C 109.5 . .
H18A C18 H18C 109.5 . .
H18B C18 H18C 109.5 . .
C20 C19 C1 121.4(7) . .
C20 C19 S2 116.1(7) . .
C1 C19 S2 122.5(6) . .
C19 C20 C4 121.4(7) . .
C19 C20 H20 119.3 . .
C4 C20 H20 119.3 . .
O3 C21 C22 124.2(8) . .
O3 C21 C30 122.4(8) . .
C22 C21 C30 113.3(7) . .
C23 C22 C21 120.9(7) . .
C23 C22 S4 116.7(8) . .
C21 C22 S4 122.3(7) . .
C24 C23 C22 126.7(9) . .
C24 C23 H23 116.6 . .
C22 C23 H23 116.6 . .
C23 C24 C25 117.3(8) . .
C23 C24 C26 130.9(12) . .
C25 C24 C26 111.6(11) . .
C24 C25 C30 117.7(8) . .
C24 C25 H25 121.2 . .
C30 C25 H25 121.2 . .
C28 C26 C27 139.6(15) . .
C28 C26 C29 95.4(11) . .
C27 C26 C29 100.1(12) . .
C28 C26 C24 101.1(11) . .
C27 C26 C24 111.9(12) . .
C29 C26 C24 101.3(10) . .
C26 C27 H27A 109.5 . .
C26 C27 H27B 109.5 . .
H27A C27 H27B 109.5 . .
C26 C27 H27C 109.5 . .
H27A C27 H27C 109.5 . .
H27B C27 H27C 109.5 . .
C26 C28 H28A 109.5 . .
C26 C28 H28B 109.5 . .
H28A C28 H28B 109.5 . .
C26 C28 H28C 109.5 . .
H28A C28 H28C 109.5 . .
H28B C28 H28C 109.5 . .
C26 C29 H29A 109.5 . .
C26 C29 H29B 109.5 . .
H29A C29 H29B 109.5 . .
C26 C29 H29C 109.5 . .
H29A C29 H29C 109.5 . .
H29B C29 H29C 109.5 . .
C25 C30 C21 124.0(7) . .
C25 C30 S4 111.9(8) . 3_655
C21 C30 S4 124.1(7) . 3_655
O11 C31 O10 127.1(7) . .
O11 C31 C32 115.1(8) . .
O10 C31 C32 117.8(8) . .
C33 C32 C34 108.6(9) . .
C33 C32 C31 127.1(8) . .
C34 C32 C31 124.3(10) . .
C32 C33 C50 123.2(8) . .
C32 C33 H33 118.4 . .
C50 C33 H33 118.4 . .
C32 C34 C49 126.2(11) . .
C32 C34 H34 116.9 . .
C49 C34 H34 116.9 . .
O13 C35 O12 124.6(8) . .
O13 C35 C36 121.6(7) . .
O12 C35 C36 113.8(8) . .
C41 C36 C37 114.0(8) . .
C41 C36 C35 125.0(9) . .
C37 C36 C35 120.8(9) . .
C36 C37 C38 120.9(8) . .
C36 C37 H37 119.5 . .
C38 C37 H37 119.5 . .
C39 C38 C37 126.7(9) . .
C39 C38 H38 116.7 . .
C37 C38 H38 116.7 . .
C40 C39 C38 109.1(8) . .
C40 C39 C42 127.6(9) . .
C38 C39 C42 123.2(9) . .
C39 C40 C41 126.4(9) . .
C39 C40 H40 116.8 . .
C41 C40 H40 116.8 . .
C36 C41 C40 122.8(9) . .
C36 C41 H41 118.6 . .
C40 C41 H41 118.6 . .
C43 C42 C47 115.2(7) . .
C43 C42 C39 123.8(9) . .
C47 C42 C39 121.0(8) . .
C42 C43 C44 125.9(7) . .
C42 C43 H43 117.1 . .
C44 C43 H43 117.1 . .
C43 C44 C45 114.8(7) . .
C43 C44 C48 124.4(8) . .
C45 C44 C48 120.7(8) . .
C46 C45 C44 123.0(7) . .
C46 C45 H45 118.5 . .
C44 C45 H45 118.5 . .
C47 C46 C45 118.1(7) . .
C47 C46 C51 119.3(8) . .
C45 C46 C51 122.3(8) . .
C46 C47 C42 122.7(7) . .
C46 C47 H47 118.6 . .
C42 C47 H47 118.6 . .
C50 C48 C49 113.0(9) . .
C50 C48 C44 125.5(9) . .
C49 C48 C44 121.4(9) . .
C48 C49 C34 121.4(10) . .
C48 C49 H49 119.3 . .
C34 C49 H49 119.3 . .
C48 C50 C33 126.6(9) . .
C48 C50 H50 116.7 . .
C33 C50 H50 116.7 . .
C56 C51 C52 111.7(9) . .
C56 C51 C46 125.6(9) . .
C52 C51 C46 122.6(9) . .
C51 C52 C53 127.1(9) . .
C51 C52 H52 116.5 . .
C53 C52 H52 116.5 . .
C54 C53 C52 119.9(8) . .
C54 C53 H53 120.0 . .
C52 C53 H53 120.0 . .
C55 C54 C53 113.0(8) . .
C55 C54 C57 121.1(9) . .
C53 C54 C57 125.5(9) . .
C54 C55 C56 121.1(9) . .
C54 C55 H55 119.5 . .
C56 C55 H55 119.5 . .
C51 C56 C55 125.0(9) . .
C51 C56 H56 117.5 . .
C55 C56 H56 117.5 . .
O17 C57 O14 125.8(8) . .
O17 C57 C54 120.6(8) . .
O14 C57 C54 113.7(8) . .

loop_
_geom_bond_atom_site_label_1
_geom_bond_atom_site_label_2
_geom_bond_distance
_geom_bond_site_symmetry_2
Co1 O10 1.994(5) 4_565
Co1 O10 1.994(5) 11_565
Co1 O1 2.083(4) 10
Co1 O1 2.083(4) .
Co1 O4 2.109(6) .
Co1 O19 2.208(5) .
Co2 O13 2.034(5) 10
Co2 O13 2.034(5) .
Co2 O8 2.109(6) .
Co2 O2 2.114(4) 10
Co2 O2 2.114(4) .
Co2 O19 2.226(5) .
Co3 O17 2.014(5) 3_655
Co3 O14 2.055(5) .
Co3 O3 2.081(4) .
Co3 O3 2.095(4) 4_565
Co3 O15 2.110(4) .
Co3 O18 2.222(2) .
Co4 O11 2.021(5) 4_565
Co4 O12 2.052(5) .
Co4 O1 2.086(5) .
Co4 O2 2.104(4) .
Co4 O6 2.124(4) .
Co4 O19 2.2099(16) .
S1 O9 1.423(6) .
S1 O8 1.442(5) .
S1 C10 1.764(6) 10
S1 C10 1.764(6) .
S2 O5 1.418(6) .
S2 O4 1.455(6) .
S2 C19 1.767(7) .
S2 C19 1.768(7) 10
S3 O7 1.417(4) .
S3 O6 1.446(4) .
S3 C2 1.755(7) .
S3 C14 1.764(6) .
S4 O16 1.427(5) .
S4 O15 1.451(4) .
S4 C22 1.751(7) .
S4 C30 1.790(8) 4_565
O1 C1 1.331(7) .
O2 C9 1.337(7) .
O3 C21 1.317(8) .
O3 Co3 2.095(4) 3_655
O10 C31 1.259(9) .
O10 Co1 1.994(5) 3_655
O11 C31 1.241(8) .
O11 Co4 2.021(5) 3_655
O12 C35 1.271(7) .
O13 C35 1.214(8) .
O14 C57 1.283(8) .
O17 C57 1.234(8) .
O17 Co3 2.014(5) 4_565
O18 Co3 2.222(2) 2_665
O18 Co3 2.222(2) 3_655
O18 Co3 2.222(2) 4_565
O18 H18D 0.9500 .
O19 Co4 2.2100(16) 10
O19 H19A 0.9601 .
C1 C2 1.428(8) .
C1 C19 1.436(8) .
C2 C3 1.375(9) .
C3 C4 1.322(9) .
C3 H3 0.9300 .
C4 C20 1.385(9) .
C4 C5 1.626(14) .
C5 C8 1.466(14) .
C5 C6 1.472(15) .
C5 C7 1.472(15) .
C6 H6A 0.9600 .
C6 H6B 0.9600 .
C6 H6C 0.9600 .
C7 H7A 0.9600 .
C7 H7B 0.9600 .
C7 H7C 0.9600 .
C8 H8A 0.9600 .
C8 H8B 0.9600 .
C8 H8C 0.9600 .
C9 C10 1.414(8) .
C9 C14 1.419(8) .
C10 C11 1.370(8) .
C11 C12 1.348(9) .
C11 H11 0.9300 .
C12 C13 1.383(9) .
C12 C15 1.573(13) .
C13 C14 1.338(8) .
C13 H13 0.9300 .
C15 C16 1.376(12) .
C15 C18 1.446(15) .
C15 C17 1.561(13) .
C16 H16A 0.9600 .
C16 H16B 0.9600 .
C16 H16C 0.9600 .
C17 H17A 0.9600 .
C17 H17B 0.9600 .
C17 H17C 0.9600 .
C18 H18A 0.9600 .
C18 H18B 0.9600 .
C18 H18C 0.9600 .
C19 C20 1.384(8) .
C20 H20 0.9300 .
C21 C22 1.400(9) .
C21 C30 1.417(9) .
C22 C23 1.343(10) .
C23 C24 1.307(10) .
C23 H23 0.9300 .
C24 C25 1.404(10) .
C24 C26 1.692(14) .
C25 C30 1.403(9) .
C25 H25 0.9300 .
C26 C28 1.401(12) .
C26 C27 1.404(13) .
C26 C29 1.511(14) .
C27 H27A 0.9600 .
C27 H27B 0.9600 .
C27 H27C 0.9600 .
C28 H28A 0.9600 .
C28 H28B 0.9600 .
C28 H28C 0.9600 .
C29 H29A 0.9600 .
C29 H29B 0.9600 .
C29 H29C 0.9600 .
C30 S4 1.790(8) 3_655
C31 C32 1.513(9) .
C32 C33 1.294(9) .
C32 C34 1.354(12) .
C33 C50 1.377(10) .
C33 H33 0.9300 .
C34 C49 1.373(13) .
C34 H34 0.9300 .
C35 C36 1.475(10) .
C36 C41 1.254(10) .
C36 C37 1.329(10) .
C37 C38 1.367(10) .
C37 H37 0.9300 .
C38 C39 1.300(10) .
C38 H38 0.9300 .
C39 C40 1.294(10) .
C39 C42 1.463(9) .
C40 C41 1.381(11) .
C40 H40 0.9300 .
C41 H41 0.9300 .
C42 C43 1.377(8) .
C42 C47 1.412(9) .
C43 C44 1.381(9) .
C43 H43 0.9300 .
C44 C45 1.411(9) .
C44 C48 1.441(9) .
C45 C46 1.378(9) .
C45 H45 0.9300 .
C46 C47 1.374(9) .
C46 C51 1.453(10) .
C47 H47 0.9300 .
C48 C50 1.265(9) .
C48 C49 1.265(10) .
C49 H49 0.9300 .
C50 H50 0.9300 .
C51 C56 1.232(10) .
C51 C52 1.323(10) .
C52 C53 1.377(11) .
C52 H52 0.9300 .
C53 C54 1.346(10) .
C53 H53 0.9300 .
C54 C55 1.334(10) .
C54 C57 1.481(10) .
C55 C56 1.431(11) .
C55 H55 0.9300 .
C56 H56 0.9300 .

loop_
_platon_squeeze_void_nr
_platon_squeeze_void_average_x
_platon_squeeze_void_average_y
_platon_squeeze_void_average_z
_platon_squeeze_void_volume
_platon_squeeze_void_count_electrons
_platon_squeeze_void_content
1 0.000 0.000 0.000 1226 337 ' '
2 0.449 -0.003 -0.002 45169 15966 ' '
3 0.500 0.500 0.500 1225 337 ' '
